data_2206482
loop_
_publ_author_name
'Awaleh, Mohamed Osman'
'Badia, Antonnella'
'Brisse, Fran\,cois'

_publ_section_title
;
 1,10-Bis(phenylsulfanyl)decane
;
_journal_coeditor_code LH6453
_journal_issue 8
_journal_name_full 'Acta Crystallographica Section E'
_journal_page_first o2473
_journal_page_last o2475
_journal_paper_doi 10.1107/S1600536805020180
_journal_volume 61
_journal_year 2005
_chemical_formula_iupac 'C22 H30 S2'
_chemical_formula_moiety 'C22 H30 S2'
_chemical_formula_sum 'C22 H30 S2'
_chemical_formula_weight 358.58
_chemical_name_systematic
;
1,10-Bis(phenylthio)decane
;
_space_group_IT_number 2
_symmetry_cell_setting triclinic
_symmetry_space_group_name_Hall '-P 1'
_symmetry_space_group_name_H-M 'P -1'
_atom_sites_solution_hydrogens geom
_atom_sites_solution_primary direct
_atom_sites_solution_secondary difmap
_audit_creation_method SHELXL97
_cell_angle_alpha 82.82(3)
_cell_angle_beta 85.05(3)
_cell_angle_gamma 89.55(3)
_cell_formula_units_Z 2
_cell_length_a 5.570(2)
_cell_length_b 7.943(3)
_cell_length_c 22.953(7)
_cell_measurement_reflns_used 25
_cell_measurement_temperature 298(2)
_cell_measurement_theta_max 25.00
_cell_measurement_theta_min 20.00
_cell_volume 1003.8(6)
_computing_cell_refinement 'CAD-4 Software'
_computing_data_collection 'CAD-4 Software (Enraf--Nonius 1989)'
_computing_data_reduction 'local program'
_computing_molecular_graphics 'SHELXTL (Bruker, 1997)'
_computing_publication_material 'UdMX (local program; Author and year?)'
_computing_structure_refinement 'SHELXL97 (Sheldrick, 1997)'
_computing_structure_solution 'SHELXS97 (Sheldrick, 1997)'
_diffrn_ambient_temperature 298(2)
_diffrn_measured_fraction_theta_full 0.999
_diffrn_measured_fraction_theta_max 0.999
_diffrn_measurement_device_type 'Enraf--Nonius CAD-4'
_diffrn_measurement_method \w
_diffrn_radiation_monochromator graphite
_diffrn_radiation_source 'X-ray sealed tube'
_diffrn_radiation_type CuK\a
_diffrn_radiation_wavelength 1.54178
_diffrn_reflns_av_R_equivalents 0.038
_diffrn_reflns_av_sigmaI/netI 0.0367
_diffrn_reflns_limit_h_max 6
_diffrn_reflns_limit_h_min -6
_diffrn_reflns_limit_k_max 9
_diffrn_reflns_limit_k_min -9
_diffrn_reflns_limit_l_max 28
_diffrn_reflns_limit_l_min -28
_diffrn_reflns_number 24003
_diffrn_reflns_theta_full 69.93
_diffrn_reflns_theta_max 69.93
_diffrn_reflns_theta_min 1.95
_diffrn_standards_decay_% -0.04
_diffrn_standards_interval_time 60
_diffrn_standards_number 4
_exptl_absorpt_coefficient_mu 2.379
_exptl_absorpt_correction_T_max 0.8680
_exptl_absorpt_correction_T_min 0.5280
_exptl_absorpt_correction_type gaussian
_exptl_absorpt_process_details 'from crystal shape (Reference?)'
_exptl_crystal_colour colorless
_exptl_crystal_density_diffrn 1.186
_exptl_crystal_density_method 'not measured'
_exptl_crystal_description platelet
_exptl_crystal_F_000 388
_exptl_crystal_size_max 0.25
_exptl_crystal_size_mid 0.11
_exptl_crystal_size_min 0.05
_refine_diff_density_max 0.234
_refine_diff_density_min -0.472
_refine_ls_extinction_method none
_refine_ls_goodness_of_fit_ref 0.914
_refine_ls_hydrogen_treatment constr
_refine_ls_matrix_type full
_refine_ls_number_parameters 217
_refine_ls_number_reflns 3799
_refine_ls_number_restraints 0
_refine_ls_restrained_S_all 0.914
_refine_ls_R_factor_all 0.0701
_refine_ls_R_factor_gt 0.0499
_refine_ls_shift/su_max 0.000
_refine_ls_shift/su_mean 0.000
_refine_ls_structure_factor_coef Fsqd
_refine_ls_weighting_details 'calc w = 1/[\s^2^(Fo^2^)+(0.0908P)^2^] where P=(Fo^2^+2Fc^2^)/3'
_refine_ls_weighting_scheme calc
_refine_ls_wR_factor_gt 0.1374
_refine_ls_wR_factor_ref 0.1465
_reflns_number_gt 2520
_reflns_number_total 3799
_reflns_threshold_expression I>2\s(I)
_cod_data_source_file lh6453.cif
_cod_data_source_block I
_cod_depositor_comments
;
The following automatic conversions were performed:
'_symmetry_cell_setting' value 'Triclinic' changed to 'triclinic'
according to '/home/saulius/struct/CIF-dictionaries/cif_core.dic'
dictionary named 'cif_core.dic' version 2.4.1 from
2010-06-29.

'_exptl_absorpt_correction_type' value 'Gaussian' changed to
'gaussian' according to
'/home/saulius/struct/CIF-dictionaries/cif_core.dic' dictionary named
'cif_core.dic' version 2.4.1 from 2010-06-29.

'_geom_bond_publ_flag'
value 'Y' changed to 'y' according to
'/home/saulius/struct/CIF-dictionaries/cif_core.dic' dictionary named
'cif_core.dic' version 2.4.1 from 2010-06-29 (6
times).

'_geom_angle_publ_flag' value 'Y' changed to 'y' according to
'/home/saulius/struct/CIF-dictionaries/cif_core.dic' dictionary named
'cif_core.dic' version 2.4.1 from 2010-06-29 (2
times).

'_geom_torsion_publ_flag' value 'Y' changed to 'y' according to
'/home/saulius/struct/CIF-dictionaries/cif_core.dic' dictionary named
'cif_core.dic' version 2.4.1 from 2010-06-29 (8 times).

Automatic conversion script
Id: cif_fix_enum 1527 2010-12-29 10:47:43Z saulius 

The following automatic conversions were performed:

'_symmetry_cell_setting' value 'Triclinic' changed to 'triclinic'
according to /home/saulius/struct/CIF-dictionaries/cif_core.dic
dictionary named 'cif_core.dic' version 2.4.1 from
2010-06-29.

'_exptl_absorpt_correction_type' value 'Gaussian'
changed to 'gaussian' according to
/home/saulius/struct/CIF-dictionaries/cif_core.dic dictionary named
'cif_core.dic' version 2.4.1 from 2010-06-29.

'_geom_bond_publ_flag'
value 'Y' changed to 'y' according to
/home/saulius/struct/CIF-dictionaries/cif_core.dic dictionary named
'cif_core.dic' version 2.4.1 from 2010-06-29 (6
times).

'_geom_angle_publ_flag' value 'Y' changed to 'y' according
to /home/saulius/struct/CIF-dictionaries/cif_core.dic dictionary
named 'cif_core.dic' version 2.4.1 from 2010-06-29 (2
times).

'_geom_torsion_publ_flag' value 'Y' changed to 'y' according
to /home/saulius/struct/CIF-dictionaries/cif_core.dic dictionary
named 'cif_core.dic' version 2.4.1 from 2010-06-29 (8 times).

Automatic conversion script
Id: cif_fix_values 1715 2011-07-08 13:25:40Z adriana 
;
_cod_original_sg_symbol_H-M P-1
_cod_database_code 2206482
_cod_database_fobs_code 2206482

loop_
_symmetry_equiv_pos_as_xyz
'x, y, z'
'-x, -y, -z'

loop_
_atom_site_label
_atom_site_fract_x
_atom_site_fract_y
_atom_site_fract_z
_atom_site_U_iso_or_equiv
_atom_site_adp_type
_atom_site_calc_flag
_atom_site_refinement_flags
_atom_site_occupancy
_atom_site_type_symbol
S1 0.65406(12) 0.59409(9) 0.24941(3) 0.0656(2) Uani d . 1 S
S2 -0.14093(12) 0.86634(9) 0.75337(3) 0.0662(2) Uani d . 1 S
C11 0.5865(4) 0.6394(3) 0.32233(10) 0.0497(5) Uani d . 1 C
C12 0.7431(4) 0.5777(3) 0.36373(11) 0.0577(6) Uani d . 1 C
H12 0.8757 0.5137 0.3525 0.069 Uiso calc R 1 H
C13 0.7044(5) 0.6103(3) 0.42098(11) 0.0647(7) Uani d . 1 C
H13 0.8121 0.5692 0.4481 0.078 Uiso calc R 1 H
C14 0.5084(5) 0.7029(3) 0.43879(11) 0.0637(7) Uani d . 1 C
H14 0.4814 0.7234 0.4778 0.076 Uiso calc R 1 H
C15 0.3528(5) 0.7648(3) 0.39799(11) 0.0626(6) Uani d . 1 C
H15 0.2202 0.8283 0.4096 0.075 Uiso calc R 1 H
C16 0.3908(5) 0.7340(3) 0.34010(10) 0.0574(6) Uani d . 1 C
H16 0.2843 0.7770 0.3129 0.069 Uiso calc R 1 H
C21 -0.0791(4) 0.8446(3) 0.67821(9) 0.0480(5) Uani d . 1 C
C22 -0.2514(4) 0.7581(3) 0.65262(10) 0.0551(6) Uani d . 1 C
H22 -0.3862 0.7119 0.6756 0.066 Uiso calc R 1 H
C23 -0.2229(5) 0.7406(3) 0.59325(11) 0.0613(6) Uani d . 1 C
H23 -0.3389 0.6829 0.5766 0.074 Uiso calc R 1 H
C24 -0.0251(5) 0.8075(3) 0.55874(10) 0.0623(7) Uani d . 1 C
H24 -0.0063 0.7955 0.5188 0.075 Uiso calc R 1 H
C25 0.1453(5) 0.8926(3) 0.58385(11) 0.0614(6) Uani d . 1 C
H25 0.2797 0.9380 0.5605 0.074 Uiso calc R 1 H
C26 0.1209(4) 0.9120(3) 0.64302(10) 0.0552(6) Uani d . 1 C
H26 0.2380 0.9700 0.6592 0.066 Uiso calc R 1 H
C31 0.3723(5) 0.6183(3) 0.21669(9) 0.0579(6) Uani d . 1 C
H31A 0.2487 0.5505 0.2411 0.070 Uiso calc R 1 H
H31B 0.3225 0.7362 0.2136 0.070 Uiso calc R 1 H
C32 0.4042(5) 0.5607(3) 0.15580(10) 0.0630(7) Uani d . 1 C
H32A 0.5287 0.6292 0.1321 0.076 Uiso calc R 1 H
H32B 0.4583 0.4437 0.1596 0.076 Uiso calc R 1 H
C33 0.1762(5) 0.5736(3) 0.12427(10) 0.0619(6) Uani d . 1 C
H33A 0.1218 0.6905 0.1206 0.074 Uiso calc R 1 H
H33B 0.0518 0.5049 0.1480 0.074 Uiso calc R 1 H
C34 0.2079(5) 0.5163(3) 0.06305(10) 0.0648(7) Uani d . 1 C
H34A 0.3332 0.5848 0.0396 0.078 Uiso calc R 1 H
H34B 0.2626 0.3995 0.0669 0.078 Uiso calc R 1 H
C35 -0.0160(5) 0.5281(3) 0.03038(9) 0.0646(7) Uani d . 1 C
H35A -0.0710 0.6448 0.0266 0.078 Uiso calc R 1 H
H35B -0.1411 0.4593 0.0537 0.078 Uiso calc R 1 H
C41 0.1449(5) 0.9079(3) 0.77894(10) 0.0618(6) Uani d . 1 C
H41A 0.2568 0.8173 0.7714 0.074 Uiso calc R 1 H
H41B 0.2112 1.0136 0.7583 0.074 Uiso calc R 1 H
C42 0.1084(5) 0.9192(4) 0.84453(10) 0.0650(7) Uani d . 1 C
H42A -0.0036 1.0105 0.8510 0.078 Uiso calc R 1 H
H42B 0.0349 0.8145 0.8640 0.078 Uiso calc R 1 H
C43 0.3357(5) 0.9497(3) 0.87293(10) 0.0642(7) Uani d . 1 C
H43A 0.4112 1.0533 0.8530 0.077 Uiso calc R 1 H
H43B 0.4464 0.8571 0.8673 0.077 Uiso calc R 1 H
C44 0.2963(5) 0.9646(4) 0.93791(10) 0.0655(7) Uani d . 1 C
H44A 0.1875 1.0585 0.9433 0.079 Uiso calc R 1 H
H44B 0.2173 0.8620 0.9576 0.079 Uiso calc R 1 H
C45 0.5203(5) 0.9917(3) 0.96752(9) 0.0661(7) Uani d . 1 C
H45A 0.6002 1.0937 0.9477 0.079 Uiso calc R 1 H
H45B 0.6285 0.8973 0.9625 0.079 Uiso calc R 1 H

loop_
_atom_site_aniso_label
_atom_site_aniso_U_11
_atom_site_aniso_U_22
_atom_site_aniso_U_33
_atom_site_aniso_U_12
_atom_site_aniso_U_13
_atom_site_aniso_U_23
S1 0.0596(4) 0.0873(5) 0.0528(4) 0.0048(3) -0.0049(3) -0.0208(3)
S2 0.0611(4) 0.0918(5) 0.0488(3) -0.0029(3) -0.0085(3) -0.0175(3)
C11 0.0529(13) 0.0473(12) 0.0501(12) -0.0037(10) -0.0083(10) -0.0081(9)
C12 0.0526(14) 0.0582(14) 0.0649(14) 0.0053(11) -0.0134(11) -0.0128(11)
C13 0.0711(17) 0.0670(16) 0.0596(14) 0.0015(13) -0.0246(13) -0.0085(12)
C14 0.0775(19) 0.0650(16) 0.0517(13) -0.0006(13) -0.0105(12) -0.0161(11)
C15 0.0650(16) 0.0653(15) 0.0598(14) 0.0092(12) -0.0084(12) -0.0156(12)
C16 0.0600(15) 0.0602(14) 0.0542(13) 0.0092(12) -0.0129(11) -0.0103(11)
C21 0.0513(13) 0.0468(12) 0.0481(12) 0.0046(10) -0.0130(10) -0.0088(9)
C22 0.0542(14) 0.0540(13) 0.0583(13) -0.0054(11) -0.0118(11) -0.0071(10)
C23 0.0675(17) 0.0613(15) 0.0597(14) -0.0035(12) -0.0217(12) -0.0138(11)
C24 0.0764(18) 0.0644(16) 0.0484(13) 0.0066(13) -0.0130(12) -0.0116(11)
C25 0.0627(16) 0.0631(15) 0.0575(14) -0.0010(12) -0.0011(12) -0.0072(11)
C26 0.0533(14) 0.0573(14) 0.0571(13) -0.0063(11) -0.0089(11) -0.0122(11)
C31 0.0644(16) 0.0648(15) 0.0459(12) 0.0004(12) -0.0061(11) -0.0110(11)
C32 0.0692(17) 0.0711(16) 0.0512(13) 0.0029(13) -0.0085(12) -0.0156(12)
C33 0.0682(17) 0.0743(17) 0.0460(13) 0.0011(13) -0.0071(11) -0.0168(11)
C34 0.0737(18) 0.0768(17) 0.0466(13) 0.0014(14) -0.0065(12) -0.0174(12)
C35 0.0759(18) 0.0739(17) 0.0468(13) 0.0018(14) -0.0088(12) -0.0167(12)
C41 0.0695(17) 0.0687(16) 0.0499(13) -0.0045(13) -0.0109(12) -0.0139(11)
C42 0.0709(18) 0.0771(17) 0.0505(14) -0.0024(14) -0.0121(12) -0.0170(12)
C43 0.0696(17) 0.0774(17) 0.0493(13) -0.0067(14) -0.0116(12) -0.0170(12)
C44 0.0732(18) 0.0762(17) 0.0502(13) -0.0050(14) -0.0110(12) -0.0162(12)
C45 0.0754(18) 0.0770(17) 0.0493(14) -0.0037(14) -0.0118(13) -0.0165(12)

loop_
_atom_type_symbol
_atom_type_description
_atom_type_scat_dispersion_real
_atom_type_scat_dispersion_imag
_atom_type_scat_source
C C 0.0181 0.0091 'International Tables Vol C Tables 4.2.6.8 and 6.1.1.4'
H H 0.0000 0.0000 'International Tables Vol C Tables 4.2.6.8 and 6.1.1.4'
S S 0.3331 0.5567 'International Tables Vol C Tables 4.2.6.8 and 6.1.1.4'

loop_
_geom_angle_atom_site_label_1
_geom_angle_atom_site_label_2
_geom_angle_atom_site_label_3
_geom_angle_site_symmetry_1
_geom_angle_site_symmetry_3
_geom_angle
_geom_angle_publ_flag
C11 S1 C31 . . 104.59(11) y
C21 S2 C41 . . 105.20(12) y
C16 C11 C12 . . 118.6(2) ?
C16 C11 S1 . . 124.02(18) ?
C12 C11 S1 . . 117.38(19) ?
C13 C12 C11 . . 120.6(2) ?
C13 C12 H12 . . 119.7 ?
C11 C12 H12 . . 119.7 ?
C12 C13 C14 . . 120.8(2) ?
C12 C13 H13 . . 119.6 ?
C14 C13 H13 . . 119.6 ?
C13 C14 C15 . . 118.9(2) ?
C13 C14 H14 . . 120.5 ?
C15 C14 H14 . . 120.5 ?
C14 C15 C16 . . 120.9(2) ?
C14 C15 H15 . . 119.6 ?
C16 C15 H15 . . 119.6 ?
C15 C16 C11 . . 120.2(2) ?
C15 C16 H16 . . 119.9 ?
C11 C16 H16 . . 119.9 ?
C26 C21 C22 . . 118.8(2) ?
C26 C21 S2 . . 124.88(18) ?
C22 C21 S2 . . 116.29(19) ?
C23 C22 C21 . . 120.4(2) ?
C23 C22 H22 . . 119.8 ?
C21 C22 H22 . . 119.8 ?
C24 C23 C22 . . 120.6(2) ?
C24 C23 H23 . . 119.7 ?
C22 C23 H23 . . 119.7 ?
C23 C24 C25 . . 119.2(2) ?
C23 C24 H24 . . 120.4 ?
C25 C24 H24 . . 120.4 ?
C24 C25 C26 . . 121.4(2) ?
C24 C25 H25 . . 119.3 ?
C26 C25 H25 . . 119.3 ?
C25 C26 C21 . . 119.7(2) ?
C25 C26 H26 . . 120.2 ?
C21 C26 H26 . . 120.2 ?
C32 C31 S1 . . 108.72(18) ?
C32 C31 H31A . . 109.9 ?
S1 C31 H31A . . 109.9 ?
C32 C31 H31B . . 109.9 ?
S1 C31 H31B . . 109.9 ?
H31A C31 H31B . . 108.3 ?
C33 C32 C31 . . 113.3(2) ?
C33 C32 H32A . . 108.9 ?
C31 C32 H32A . . 108.9 ?
C33 C32 H32B . . 108.9 ?
C31 C32 H32B . . 108.9 ?
H32A C32 H32B . . 107.7 ?
C32 C33 C34 . . 113.4(2) ?
C32 C33 H33A . . 108.9 ?
C34 C33 H33A . . 108.9 ?
C32 C33 H33B . . 108.9 ?
C34 C33 H33B . . 108.9 ?
H33A C33 H33B . . 107.7 ?
C35 C34 C33 . . 114.7(2) ?
C35 C34 H34A . . 108.6 ?
C33 C34 H34A . . 108.6 ?
C35 C34 H34B . . 108.6 ?
C33 C34 H34B . . 108.6 ?
H34A C34 H34B . . 107.6 ?
C34 C35 C35 . 2_565 114.7(3) ?
C34 C35 H35A . . 108.6 ?
C35 C35 H35A 2_565 . 108.6 ?
C34 C35 H35B . . 108.6 ?
C35 C35 H35B 2_565 . 108.6 ?
H35A C35 H35B . . 107.6 ?
C42 C41 S2 . . 108.38(18) ?
C42 C41 H41A . . 110 ?
S2 C41 H41A . . 110 ?
C42 C41 H41B . . 110 ?
S2 C41 H41B . . 110 ?
H41A C41 H41B . . 108.4 ?
C43 C42 C41 . . 114.6(2) ?
C43 C42 H42A . . 108.6 ?
C41 C42 H42A . . 108.6 ?
C43 C42 H42B . . 108.6 ?
C41 C42 H42B . . 108.6 ?
H42A C42 H42B . . 107.6 ?
C42 C43 C44 . . 114.1(2) ?
C42 C43 H43A . . 108.7 ?
C44 C43 H43A . . 108.7 ?
C42 C43 H43B . . 108.7 ?
C44 C43 H43B . . 108.7 ?
H43A C43 H43B . . 107.6 ?
C45 C44 C43 . . 115.2(2) ?
C45 C44 H44A . . 108.5 ?
C43 C44 H44A . . 108.5 ?
C45 C44 H44B . . 108.5 ?
C43 C44 H44B . . 108.5 ?
H44A C44 H44B . . 107.5 ?
C44 C45 C45 . 2_677 115.0(3) ?
C44 C45 H45A . . 108.5 ?
C45 C45 H45A 2_677 . 108.5 ?
C44 C45 H45B . . 108.5 ?
C45 C45 H45B 2_677 . 108.5 ?
H45A C45 H45B . . 107.5 ?

loop_
_geom_bond_atom_site_label_1
_geom_bond_atom_site_label_2
_geom_bond_site_symmetry_2
_geom_bond_distance
_geom_bond_publ_flag
S1 C11 . 1.764(2) y
S1 C31 . 1.796(3) y
S2 C21 . 1.759(2) y
S2 C41 . 1.790(3) y
C11 C16 . 1.380(3) ?
C11 C12 . 1.387(3) ?
C12 C13 . 1.369(3) ?
C12 H12 . 0.93 ?
C13 C14 . 1.373(4) ?
C13 H13 . 0.93 ?
C14 C15 . 1.374(3) ?
C14 H14 . 0.93 ?
C15 C16 . 1.379(3) ?
C15 H15 . 0.93 ?
C16 H16 . 0.93 ?
C21 C26 . 1.388(3) ?
C21 C22 . 1.395(3) ?
C22 C23 . 1.382(3) ?
C22 H22 . 0.93 ?
C23 C24 . 1.370(4) ?
C23 H23 . 0.93 ?
C24 C25 . 1.376(3) ?
C24 H24 . 0.93 ?
C25 C26 . 1.381(3) ?
C25 H25 . 0.93 ?
C26 H26 . 0.93 ?
C31 C32 . 1.520(3) ?
C31 H31A . 0.97 ?
C31 H31B . 0.97 ?
C32 C33 . 1.511(3) ?
C32 H32A . 0.97 ?
C32 H32B . 0.97 ?
C33 C34 . 1.526(3) ?
C33 H33A . 0.97 ?
C33 H33B . 0.97 ?
C34 C35 . 1.506(3) ?
C34 H34A . 0.97 ?
C34 H34B . 0.97 ?
C35 C35 2_565 1.513(4) y
C35 H35A . 0.97 ?
C35 H35B . 0.97 ?
C41 C42 . 1.516(3) ?
C41 H41A . 0.97 ?
C41 H41B . 0.97 ?
C42 C43 . 1.507(3) ?
C42 H42A . 0.97 ?
C42 H42B . 0.97 ?
C43 C44 . 1.508(3) ?
C43 H43A . 0.97 ?
C43 H43B . 0.97 ?
C44 C45 . 1.501(3) ?
C44 H44A . 0.97 ?
C44 H44B . 0.97 ?
C45 C45 2_677 1.511(4) y
C45 H45A . 0.97 ?
C45 H45B . 0.97 ?

loop_
_geom_hbond_atom_site_label_D
_geom_hbond_atom_site_label_H
_geom_hbond_atom_site_label_A
_geom_hbond_site_symmetry_A
_geom_hbond_distance_DH
_geom_hbond_distance_HA
_geom_hbond_distance_DA
_geom_hbond_angle_DHA
C12 H12 Cg2 2_666 0.93 2.88 3.621(3) 137.3
C15 H15 Cg2 2_576 0.93 2.91 3.638(3) 136.4

loop_
_geom_torsion_atom_site_label_1
_geom_torsion_atom_site_label_2
_geom_torsion_atom_site_label_3
_geom_torsion_atom_site_label_4
_geom_torsion_site_symmetry_4
_geom_torsion
_geom_torsion_publ_flag
C31 S1 C11 C16 . -22.2(2) ?
C31 S1 C11 C12 . 158.88(19) ?
C16 C11 C12 C13 . -0.1(4) ?
S1 C11 C12 C13 . 178.93(19) ?
C11 C12 C13 C14 . 0.8(4) ?
C12 C13 C14 C15 . -0.9(4) ?
C13 C14 C15 C16 . 0.4(4) ?
C14 C15 C16 C11 . 0.2(4) ?
C12 C11 C16 C15 . -0.4(4) ?
S1 C11 C16 C15 . -179.3(2) ?
C41 S2 C21 C26 . -23.1(2) ?
C41 S2 C21 C22 . 159.47(18) ?
C26 C21 C22 C23 . -0.2(3) ?
S2 C21 C22 C23 . 177.46(18) ?
C21 C22 C23 C24 . 0.1(4) ?
C22 C23 C24 C25 . 0.0(4) ?
C23 C24 C25 C26 . -0.1(4) ?
C24 C25 C26 C21 . 0.0(4) ?
C22 C21 C26 C25 . 0.1(3) ?
S2 C21 C26 C25 . -177.32(18) ?
C11 S1 C31 C32 . -173.08(17) ?
S1 C31 C32 C33 . 179.33(19) y
C31 C32 C33 C34 . 179.8(2) y
C32 C33 C34 C35 . -179.9(2) y
C33 C34 C35 C35 2_565 179.8(3) y
C21 S2 C41 C42 . -177.11(17) ?
S2 C41 C42 C43 . 178.6(2) y
C41 C42 C43 C44 . 178.7(2) y
C42 C43 C44 C45 . 178.9(2) y
C43 C44 C45 C45 2_677 179.4(3) y
